data_1555980
loop_
_publ_author_name
'Shiomi, Noriyuki'
'Yamamoto, Keisuke'
'Nagasaki, Kazuma'
'Hatanaka, Tsubasa'
'Funahashi, Yasuhiro'
'Nakamura, Shuichi'

_publ_section_title
;
 Enantioselective Oxidative Ring-Opening Reaction of Aziridines with
 \a-Nitroesters Using Cinchona Alkaloid Amide/Nickel(II) Catalysts.
;
_journal_issue 1
_journal_name_full 'Organic letters'
_journal_page_first 74
_journal_page_last 77
_journal_paper_doi 10.1021/acs.orglett.6b03346
_journal_volume 19
_journal_year 2017
_chemical_absolute_configuration 'CHOOSE rm ad rmad syn or unk'
_chemical_formula_moiety 'C26 H27 N7 O2'
_chemical_formula_sum 'C26 H27 N7 O2'
_chemical_formula_weight 469.55
_space_group_crystal_system monoclinic
_space_group_IT_number 4
_space_group_name_Hall 'P 2yb'
_space_group_name_H-M_alt 'P 1 21 1'
_atom_sites_solution_hydrogens geom
_atom_sites_solution_primary direct
_atom_sites_solution_secondary difmap
_cell_angle_alpha 90.0000
_cell_angle_beta 118.477(8)
_cell_angle_gamma 90.0000
_cell_formula_units_Z 2
_cell_length_a 11.8603(6)
_cell_length_b 9.4892(4)
_cell_length_c 12.0188(9)
_cell_measurement_reflns_used 8312
_cell_measurement_temperature 173
_cell_measurement_theta_max 27.49
_cell_measurement_theta_min 3.34
_cell_volume 1188.99(15)
_computing_cell_refinement 'RAPID AUTO'
_computing_data_collection 'RAPID AUTO (Rigaku, ????)'
_computing_data_reduction 'RAPID AUTO'
_computing_molecular_graphics 'CrystalStructure 4.1'
_computing_publication_material 'CrystalStructure 4.1 (Rigaku, 2014)'
_computing_structure_refinement 'SHELXL2013 (Sheldrick, 2008)'
_computing_structure_solution SIR97
_diffrn_ambient_temperature 173
_diffrn_detector_area_resol_mean 10.000
_diffrn_measured_fraction_theta_full 0.997
_diffrn_measured_fraction_theta_max 0.996
_diffrn_measurement_device_type 'Rigaku R-AXIS RAPID 191R'
_diffrn_measurement_method \w
_diffrn_radiation_type 'Mo K\a'
_diffrn_radiation_wavelength 0.71075
_diffrn_reflns_av_R_equivalents 0.0478
_diffrn_reflns_Laue_measured_fraction_full 0.997
_diffrn_reflns_Laue_measured_fraction_max 0.996
_diffrn_reflns_limit_h_max 12
_diffrn_reflns_limit_h_min -15
_diffrn_reflns_limit_k_max 12
_diffrn_reflns_limit_k_min -12
_diffrn_reflns_limit_l_max 15
_diffrn_reflns_limit_l_min -15
_diffrn_reflns_number 11710
_diffrn_reflns_point_group_measured_fraction_full 0.997
_diffrn_reflns_point_group_measured_fraction_max 0.995
_diffrn_reflns_theta_full 25.242
_diffrn_reflns_theta_max 27.474
_diffrn_reflns_theta_min 3.336
_diffrn_standards_number 0
_exptl_absorpt_coefficient_mu 0.087
_exptl_absorpt_correction_T_max 0.993
_exptl_absorpt_correction_T_min 0.748
_exptl_absorpt_correction_type multi-scan
_exptl_absorpt_process_details 'ABSCOR (Rigaku, 1995)'
_exptl_crystal_colour colorless
_exptl_crystal_density_diffrn 1.311
_exptl_crystal_density_method 'not measured'
_exptl_crystal_description plate
_exptl_crystal_F_000 496.00
_exptl_crystal_size_max 0.250
_exptl_crystal_size_mid 0.200
_exptl_crystal_size_min 0.080
_refine_diff_density_max 0.29
_refine_diff_density_min -0.17
_refine_ls_abs_structure_details
;
 Flack x determined using 1396 quotients [(I+)-(I-)]/[(I+)+(I-)]
 (Parsons and Flack (2004), Acta Cryst. A60, s61).
;
_refine_ls_abs_structure_Flack -0.3(8)
_refine_ls_extinction_method none
_refine_ls_goodness_of_fit_ref 1.003
_refine_ls_hydrogen_treatment constr
_refine_ls_number_parameters 317
_refine_ls_number_reflns 5418
_refine_ls_number_restraints 1
_refine_ls_R_factor_all 0.0818
_refine_ls_R_factor_gt 0.0509
_refine_ls_shift/su_max 0.000
_refine_ls_structure_factor_coef Fsqd
_refine_ls_weighting_details 'w = 1/[\s^2^(Fo^2^)+(0.0335P)^2^+0.0000P] where P=(Fo^2^+2Fc^2^)/3'
_refine_ls_weighting_scheme calc
_refine_ls_wR_factor_gt 0.0835
_refine_ls_wR_factor_ref 0.0895
_reflns_number_gt 3915
_reflns_number_total 5418
_reflns_threshold_expression F^2^>2.0\s(F^2^)
_cod_data_source_file ol6b03346_si_001.cif
_cod_data_source_block 160825
_cod_database_code 1555980
_shelxl_res_file
;
TITL 160825
CELL  0.71075 11.86033 9.48916 12.01882 90.00000 118.47690 90.00000
ZERR  2 0.00063 0.00042 0.00085 0.00000 0.00830 0.00000
LATT -1
SYMM    -X, .50+Y,    -Z
SFAC C H O N
UNIT 52 54 4 14
OMIT     -6   0   3
OMIT     -2  -1   6
L.S. 5
FMAP 2
PLAN -10
WPDB -2
HTAB
BOND $H
CONF
LIST 4
TEMP 23.0
ACTA
SIZE 0.100 0.100 0.100
WGHT    0.033500
FVAR       0.82544
O22   3    0.314910    0.652006    0.803149    11.00000    0.02969    0.04935 =
         0.05084   -0.00169    0.01964    0.00232
O28   3    0.797818    0.595520    1.147371    11.00000    0.03053    0.07277 =
         0.03990   -0.00798    0.01933    0.00413
N1    4    0.920157    0.677845    0.822558    11.00000    0.03178    0.04619 =
         0.03781   -0.00003    0.01877   -0.00691
N12   4    0.606674    0.174306    0.885809    11.00000    0.04320    0.03003 =
         0.03188   -0.00139    0.01880   -0.00871
N24   4    0.565475    0.038780    0.874453    11.00000    0.06160    0.03434 =
         0.04830   -0.00301    0.02932   -0.01088
N25   4    0.668952   -0.038122    0.915953    11.00000    0.06901    0.03391 =
         0.04744    0.00173    0.03092   -0.00206
N26   4    0.776175    0.041014    0.953137    11.00000    0.05728    0.03565 =
         0.04077    0.00207    0.02422    0.00251
N27   4    0.914267    0.583496    1.045592    11.00000    0.02481    0.03943 =
         0.02936   -0.00338    0.01330   -0.00319
AFIX  43
H27   2    0.989714    0.583907    1.052158    11.00000   -1.20000
AFIX   0
N31   4    1.130142    0.647878    1.260105    11.00000    0.03463    0.03177 =
         0.03626   -0.00457    0.01656   -0.00435
C2    1    0.832022    0.793381    0.755290    11.00000    0.05170    0.03667 =
         0.05101    0.00167    0.02437   -0.01205
AFIX  23
H2A   2    0.880879    0.879655    0.769456    11.00000   -1.20000
H2B   2    0.773741    0.806397    0.789935    11.00000   -1.20000
AFIX   0
C3    1    0.753498    0.767151    0.612152    11.00000    0.04501    0.05012 =
         0.05134    0.01527    0.02091   -0.00739
AFIX  13
H3    2    0.797472    0.815874    0.571901    11.00000   -1.20000
AFIX   0
C4    1    0.764225    0.608343    0.594340    11.00000    0.04282    0.05963 =
         0.02539    0.00192    0.01445   -0.00657
AFIX  13
H4    2    0.704731    0.580451    0.507182    11.00000   -1.20000
AFIX   0
C5    1    0.902064    0.577051    0.625029    11.00000    0.05532    0.08600 =
         0.04490    0.00008    0.03332   -0.00050
AFIX  23
H5A   2    0.919865    0.617945    0.561067    11.00000   -1.20000
H5B   2    0.915491    0.476068    0.626732    11.00000   -1.20000
AFIX   0
C6    1    0.990549    0.640767    0.754170    11.00000    0.03677    0.07982 =
         0.04607    0.00676    0.02450   -0.00413
AFIX  23
H6A   2    1.057586    0.573707    0.803851    11.00000   -1.20000
H6B   2    1.030982    0.724572    0.743101    11.00000   -1.20000
AFIX   0
C7    1    0.734068    0.529330    0.686930    11.00000    0.03885    0.03401 =
         0.03297   -0.00377    0.01602   -0.00341
AFIX  23
H7A   2    0.723879    0.429596    0.666804    11.00000   -1.20000
H7B   2    0.654872    0.564292    0.681800    11.00000   -1.20000
AFIX   0
C8    1    0.846085    0.552587    0.821031    11.00000    0.02993    0.03334 =
         0.03089   -0.00172    0.01532    0.00035
AFIX  13
H8    2    0.903198    0.470953    0.841560    11.00000   -1.20000
AFIX   0
C9    1    0.803137    0.561878    0.921976    11.00000    0.02422    0.02839 =
         0.02939    0.00008    0.01072    0.00068
AFIX  13
H9    2    0.744361    0.641757    0.902801    11.00000   -1.20000
AFIX   0
C10   1    0.616374    0.814574    0.546066    11.00000    0.06443    0.06270 =
         0.05618    0.00864    0.01921   -0.00161
AFIX  43
H10   2    0.574863    0.805709    0.458403    11.00000   -1.20000
AFIX   0
C11   1    0.548471    0.865269    0.592625    11.00000    0.06347    0.07296 =
         0.07330   -0.00863    0.02236   -0.00442
AFIX  93
H11A  2    0.583772    0.877099    0.679680    11.00000   -1.20000
H11B  2    0.463599    0.890447    0.539559    11.00000   -1.20000
AFIX   0
C13   1    0.735014    0.174750    0.934283    11.00000    0.04301    0.03632 =
         0.03033    0.00275    0.01955    0.00307
C14   1    0.799557    0.304606    0.951073    11.00000    0.03361    0.03462 =
         0.03353   -0.00199    0.01634   -0.00257
AFIX  43
H14   2    0.888265    0.306075    0.984731    11.00000   -1.20000
AFIX   0
C15   1    0.732796    0.426543    0.918387    11.00000    0.03144    0.03361 =
         0.02251   -0.00006    0.01335   -0.00068
C16   1    0.520573    0.548135    0.853978    11.00000    0.02965    0.03575 =
         0.02733    0.00068    0.01350   -0.00422
AFIX  43
H16   2    0.558810    0.636093    0.863922    11.00000   -1.20000
AFIX   0
C17   1    0.392259    0.539312    0.819516    11.00000    0.03078    0.04485 =
         0.02954   -0.00232    0.01412   -0.00339
C18   1    0.332740    0.408035    0.801048    11.00000    0.02821    0.05798 =
         0.03999   -0.00336    0.01677   -0.00952
AFIX  43
H18   2    0.245549    0.403252    0.775935    11.00000   -1.20000
AFIX   0
C19   1    0.400897    0.287171    0.819390    11.00000    0.04262    0.04134 =
         0.04286   -0.00539    0.02270   -0.01465
AFIX  43
H19   2    0.360833    0.199933    0.806515    11.00000   -1.20000
AFIX   0
C20   1    0.594644    0.425257    0.874358    11.00000    0.03081    0.03711 =
         0.02248   -0.00113    0.01381   -0.00492
C21   1    0.531292    0.295765    0.857653    11.00000    0.03673    0.03527 =
         0.02709   -0.00048    0.01672   -0.00601
C23   1    0.369399    0.790243    0.818129    11.00000    0.03779    0.04480 =
         0.03932   -0.00266    0.01786    0.00374
AFIX 137
H23A  2    0.441437    0.798959    0.901299    11.00000   -1.20000
H23B  2    0.306027    0.859629    0.807211    11.00000   -1.20000
H23C  2    0.397182    0.804607    0.755898    11.00000   -1.20000
AFIX   0
C29   1    0.901436    0.602502    1.147912    11.00000    0.03164    0.03278 =
         0.03332   -0.00360    0.01666    0.00218
C30   1    1.023590    0.628230    1.268950    11.00000    0.03562    0.03561 =
         0.03123   -0.00538    0.01740   -0.00017
C32   1    1.239347    0.658976    1.367743    11.00000    0.03420    0.03760 =
         0.04347   -0.00528    0.01685   -0.00573
AFIX  43
H32   2    1.314907    0.671421    1.363355    11.00000   -1.20000
AFIX   0
C33   1    1.246604    0.653071    1.484787    11.00000    0.04252    0.06692 =
         0.03446   -0.00640    0.00736   -0.00400
AFIX  43
H33   2    1.325330    0.660444    1.557749    11.00000   -1.20000
AFIX   0
C34   1    1.136041    0.636137    1.492532    11.00000    0.05399    0.11583 =
         0.03082   -0.00906    0.01834   -0.00902
AFIX  43
H34   2    1.137846    0.633287    1.570712    11.00000   -1.20000
AFIX   0
C35   1    1.021740    0.623375    1.381727    11.00000    0.04402    0.09827 =
         0.03954   -0.00964    0.02390   -0.00751
AFIX  43
H35   2    0.944885    0.611689    1.383750    11.00000   -1.20000
AFIX   0
HKLF 4
 
REM  160825
REM R1 =  0.0509 for    3915 Fo > 4sig(Fo)  and  0.0818 for all    5418 data
REM    317 parameters refined using      1 restraints
 
END  
     
WGHT      0.0392      0.0000 

REM Instructions for potential hydrogen bonds
EQIV $1 -x+2, y+1/2, -z+2
HTAB C2 N31_$1
HTAB C6 N26_$1
EQIV $2 -x+2, y-1/2, -z+2
HTAB C14 N1_$2
EQIV $3 -x+1, y-1/2, -z+2
HTAB C19 O28_$3

REM Highest difference peak  0.286,  deepest hole -0.168,  1-sigma level  0.046
Q1    1   0.6378  0.8156  0.6425  11.00000  0.05    0.29
Q2    1   0.5398  0.8890  0.4952  11.00000  0.05    0.22
Q3    1   0.5787  0.3568  0.9174  11.00000  0.05    0.22
Q4    1   0.9624  0.6620  1.2029  11.00000  0.05    0.20
Q5    1   0.9765  0.6032  1.2106  11.00000  0.05    0.20
Q6    1   0.8576  0.5598  0.9859  11.00000  0.05    0.18
Q7    1   0.5624  0.3580  0.8338  11.00000  0.05    0.18
Q8    1   0.8208  0.5772  0.8728  11.00000  0.05    0.18
Q9    1   0.3600  0.3414  0.7736  11.00000  0.05    0.18
Q10   1   0.7656  0.5011  0.9144  11.00000  0.05    0.17
;

loop_
_symmetry_equiv_pos_site_id
_space_group_symop_operation_xyz
1 +X,+Y,+Z
2 -X,1/2+Y,-Z

loop_
_atom_site_label
_atom_site_type_symbol
_atom_site_fract_x
_atom_site_fract_y
_atom_site_fract_z
_atom_site_U_iso_or_equiv
_atom_site_adp_type
_atom_site_occupancy
_atom_site_site_symmetry_multiplicity
_atom_site_calc_flag
_atom_site_refinement_flags
O22 O 0.31491(16) 0.6520(2) 0.8032(2) 0.0431(5) Uani 1 2 d .
O28 O 0.79782(17) 0.5955(2) 1.14737(18) 0.0467(6) Uani 1 2 d .
N1 N 0.9202(2) 0.6778(3) 0.8226(2) 0.0377(6) Uani 1 2 d .
N12 N 0.6067(2) 0.1743(3) 0.8858(2) 0.0347(6) Uani 1 2 d .
N24 N 0.5655(3) 0.0388(3) 0.8744(3) 0.0468(7) Uani 1 2 d .
N25 N 0.6690(3) -0.0381(3) 0.9160(3) 0.0488(7) Uani 1 2 d .
N26 N 0.7762(2) 0.0410(3) 0.9531(3) 0.0442(6) Uani 1 2 d .
N27 N 0.91427(19) 0.5835(2) 1.0456(2) 0.0310(5) Uani 1 2 d .
N31 N 1.1301(2) 0.6479(2) 1.2601(2) 0.0344(6) Uani 1 2 d .
C2 C 0.8320(3) 0.7934(3) 0.7553(3) 0.0465(8) Uani 1 2 d .
C3 C 0.7535(3) 0.7672(3) 0.6121(3) 0.0497(9) Uani 1 2 d .
C4 C 0.7642(3) 0.6083(3) 0.5943(3) 0.0434(8) Uani 1 2 d .
C5 C 0.9021(3) 0.5770(4) 0.6250(3) 0.0582(10) Uani 1 2 d .
C6 C 0.9906(3) 0.6408(4) 0.7542(3) 0.0523(9) Uani 1 2 d .
C7 C 0.7341(3) 0.5293(3) 0.6869(3) 0.0357(7) Uani 1 2 d .
C8 C 0.8461(2) 0.5526(3) 0.8210(3) 0.0310(6) Uani 1 2 d .
C9 C 0.8031(2) 0.5619(3) 0.9220(3) 0.0282(6) Uani 1 2 d .
C10 C 0.6164(4) 0.8146(4) 0.5461(4) 0.0650(11) Uani 1 2 d .
C11 C 0.5485(4) 0.8653(4) 0.5926(5) 0.0741(13) Uani 1 2 d .
C13 C 0.7350(3) 0.1747(3) 0.9343(3) 0.0357(7) Uani 1 2 d .
C14 C 0.7996(3) 0.3046(3) 0.9511(3) 0.0338(6) Uani 1 2 d .
C15 C 0.7328(2) 0.4265(3) 0.9184(3) 0.0290(6) Uani 1 2 d .
C16 C 0.5206(2) 0.5481(3) 0.8540(3) 0.0309(6) Uani 1 2 d .
C17 C 0.3923(2) 0.5393(3) 0.8195(3) 0.0352(7) Uani 1 2 d .
C18 C 0.3327(3) 0.4080(3) 0.8011(3) 0.0418(8) Uani 1 2 d .
C19 C 0.4009(3) 0.2872(3) 0.8194(3) 0.0413(8) Uani 1 2 d .
C20 C 0.5946(2) 0.4253(3) 0.8744(3) 0.0297(6) Uani 1 2 d .
C21 C 0.5313(3) 0.2958(3) 0.8577(3) 0.0324(6) Uani 1 2 d .
C23 C 0.3694(3) 0.7902(3) 0.8181(3) 0.0409(7) Uani 1 2 d .
C29 C 0.9014(2) 0.6025(3) 1.1479(3) 0.0321(6) Uani 1 2 d .
C30 C 1.0236(3) 0.6282(3) 1.2690(3) 0.0336(7) Uani 1 2 d .
C32 C 1.2394(3) 0.6590(3) 1.3677(3) 0.0391(7) Uani 1 2 d .
C33 C 1.2466(3) 0.6531(4) 1.4848(3) 0.0525(9) Uani 1 2 d .
C34 C 1.1360(3) 0.6361(5) 1.4925(3) 0.0677(12) Uani 1 2 d .
C35 C 1.0217(3) 0.6234(4) 1.3817(3) 0.0590(10) Uani 1 2 d .
H2A H 0.88088 0.87965 0.76946 0.0558 Uiso 1 2 calc R
H2B H 0.77374 0.8064 0.78993 0.0558 Uiso 1 2 calc R
H3 H 0.79747 0.81587 0.5719 0.0596 Uiso 1 2 calc R
H4 H 0.70473 0.58045 0.50718 0.0520 Uiso 1 2 calc R
H5A H 0.91986 0.61794 0.56107 0.0698 Uiso 1 2 calc R
H5B H 0.91549 0.47607 0.62673 0.0698 Uiso 1 2 calc R
H6A H 1.05759 0.57371 0.80385 0.0627 Uiso 1 2 calc R
H6B H 1.03098 0.72457 0.7431 0.0627 Uiso 1 2 calc R
H7A H 0.72388 0.4296 0.6668 0.0429 Uiso 1 2 calc R
H7B H 0.65487 0.56429 0.6818 0.0429 Uiso 1 2 calc R
H8 H 0.9032 0.47095 0.84156 0.0373 Uiso 1 2 calc R
H9 H 0.74436 0.64176 0.9028 0.0338 Uiso 1 2 calc R
H10 H 0.57486 0.80571 0.4584 0.0780 Uiso 1 2 calc R
H11A H 0.58377 0.8771 0.67968 0.0889 Uiso 1 2 calc R
H11B H 0.4636 0.89045 0.53956 0.0889 Uiso 1 2 calc R
H14 H 0.88827 0.30607 0.98473 0.0405 Uiso 1 2 calc R
H16 H 0.55881 0.63609 0.86392 0.0371 Uiso 1 2 calc R
H18 H 0.24555 0.40325 0.77593 0.0502 Uiso 1 2 calc R
H19 H 0.36083 0.19993 0.80652 0.0496 Uiso 1 2 calc R
H23A H 0.44144 0.79896 0.9013 0.0490 Uiso 1 2 calc R
H23B H 0.30603 0.85963 0.80721 0.0490 Uiso 1 2 calc R
H23C H 0.39718 0.80461 0.7559 0.0490 Uiso 1 2 calc R
H27 H 0.98971 0.58391 1.05216 0.0372 Uiso 1 2 calc R
H32 H 1.31491 0.67142 1.36336 0.0469 Uiso 1 2 calc R
H33 H 1.32533 0.66044 1.55775 0.0630 Uiso 1 2 calc R
H34 H 1.13785 0.63329 1.57071 0.0812 Uiso 1 2 calc R
H35 H 0.94489 0.61169 1.38375 0.0708 Uiso 1 2 calc R

loop_
_atom_site_aniso_label
_atom_site_aniso_U_11
_atom_site_aniso_U_22
_atom_site_aniso_U_33
_atom_site_aniso_U_12
_atom_site_aniso_U_13
_atom_site_aniso_U_23
O22 0.0297(10) 0.0493(14) 0.0508(13) 0.0023(9) 0.0196(9) -0.0017(10)
O28 0.0305(11) 0.0728(16) 0.0399(12) 0.0041(10) 0.0193(9) -0.0080(11)
N1 0.0318(12) 0.0462(15) 0.0378(14) -0.0069(11) 0.0188(11) -0.0000(12)
N12 0.0432(14) 0.0300(14) 0.0319(13) -0.0087(11) 0.0188(11) -0.0014(11)
N24 0.0616(17) 0.0343(15) 0.0483(17) -0.0109(14) 0.0293(14) -0.0030(13)
N25 0.069(2) 0.0339(15) 0.0474(18) -0.0021(14) 0.0309(16) 0.0017(13)
N26 0.0573(16) 0.0357(15) 0.0408(15) 0.0025(13) 0.0242(13) 0.0021(12)
N27 0.0248(11) 0.0394(14) 0.0294(13) -0.0032(9) 0.0133(10) -0.0034(10)
N31 0.0346(13) 0.0318(14) 0.0363(14) -0.0043(10) 0.0166(11) -0.0046(10)
C2 0.0517(18) 0.0367(17) 0.051(2) -0.0121(15) 0.0244(16) 0.0017(16)
C3 0.0450(18) 0.050(2) 0.051(2) -0.0074(14) 0.0209(17) 0.0153(15)
C4 0.0428(16) 0.060(2) 0.0254(15) -0.0066(14) 0.0144(13) 0.0019(15)
C5 0.0553(19) 0.086(3) 0.045(2) -0.0005(18) 0.0333(17) 0.0001(19)
C6 0.0368(16) 0.080(3) 0.046(2) -0.0041(16) 0.0245(15) 0.0068(17)
C7 0.0389(16) 0.0340(16) 0.0330(17) -0.0034(12) 0.0160(13) -0.0038(13)
C8 0.0299(13) 0.0333(16) 0.0309(15) 0.0004(12) 0.0153(12) -0.0017(13)
C9 0.0242(13) 0.0284(15) 0.0294(15) 0.0007(10) 0.0107(11) 0.0001(11)
C10 0.064(2) 0.063(3) 0.056(2) -0.002(2) 0.019(2) 0.009(2)
C11 0.063(2) 0.073(3) 0.073(3) -0.004(2) 0.022(2) -0.009(2)
C13 0.0430(16) 0.0363(18) 0.0303(16) 0.0031(13) 0.0196(14) 0.0027(14)
C14 0.0336(14) 0.0346(16) 0.0335(16) -0.0026(12) 0.0163(13) -0.0020(14)
C15 0.0314(13) 0.0336(17) 0.0225(14) -0.0007(11) 0.0134(12) -0.0001(12)
C16 0.0296(14) 0.0357(17) 0.0273(15) -0.0042(12) 0.0135(12) 0.0007(12)
C17 0.0308(14) 0.0449(18) 0.0295(16) -0.0034(13) 0.0141(12) -0.0023(14)
C18 0.0282(14) 0.058(2) 0.0400(19) -0.0095(14) 0.0168(13) -0.0034(16)
C19 0.0426(17) 0.0413(18) 0.0429(19) -0.0147(14) 0.0227(15) -0.0054(15)
C20 0.0308(14) 0.0371(17) 0.0225(14) -0.0049(12) 0.0138(12) -0.0011(12)
C21 0.0367(15) 0.0353(16) 0.0271(15) -0.0060(13) 0.0167(12) -0.0005(14)
C23 0.0378(16) 0.0448(18) 0.0393(18) 0.0037(14) 0.0179(14) -0.0027(15)
C29 0.0316(14) 0.0328(16) 0.0333(16) 0.0022(11) 0.0167(13) -0.0036(13)
C30 0.0356(14) 0.0356(18) 0.0312(16) -0.0002(12) 0.0174(12) -0.0054(13)
C32 0.0342(15) 0.0376(18) 0.0435(18) -0.0057(13) 0.0169(14) -0.0053(14)
C33 0.0425(17) 0.067(2) 0.0345(18) -0.0040(16) 0.0074(14) -0.0064(16)
C34 0.054(2) 0.116(4) 0.0308(18) -0.009(2) 0.0183(17) -0.009(2)
C35 0.0440(17) 0.098(3) 0.0395(19) -0.0075(18) 0.0239(15) -0.0096(19)

loop_
_atom_type_symbol
_atom_type_description
_atom_type_scat_dispersion_real
_atom_type_scat_dispersion_imag
_atom_type_scat_source
C C 0.0033 0.0016
;
International Tables for Crystallography
(Vol. C, Tables 4.2.6.8 and 6.1.1.4)
;
H H 0.0000 0.0000
;
International Tables for Crystallography
(Vol. C, Table 6.1.1.4)
;
O O 0.0106 0.0060
;
International Tables for Crystallography
(Vol. C, Tables 4.2.6.8 and 6.1.1.4)
;
N N 0.0061 0.0033
;
International Tables for Crystallography
(Vol. C, Tables 4.2.6.8 and 6.1.1.4)
;

loop_
_geom_angle_atom_site_label_1
_geom_angle_atom_site_label_2
_geom_angle_atom_site_label_3
_geom_angle
_geom_angle_publ_flag
C17 O22 C23 117.9(2) yes
C2 N1 C6 108.5(3) yes
C2 N1 C8 109.4(2) yes
C6 N1 C8 107.2(3) yes
N24 N12 C13 108.9(2) yes
N24 N12 C21 126.7(2) yes
C13 N12 C21 124.3(2) yes
N12 N24 N25 105.3(3) yes
N24 N25 N26 112.3(2) yes
N25 N26 C13 105.1(2) yes
C9 N27 C29 121.3(2) yes
C30 N31 C32 117.1(3) yes
N1 C2 C3 112.9(3) yes
C2 C3 C4 105.6(2) yes
C2 C3 C10 118.0(4) yes
C4 C3 C10 111.2(3) yes
C3 C4 C5 107.9(3) yes
C3 C4 C7 108.5(3) yes
C5 C4 C7 109.1(2) yes
C4 C5 C6 107.9(3) yes
N1 C6 C5 111.5(3) yes
C4 C7 C8 108.0(2) yes
N1 C8 C7 109.9(2) yes
N1 C8 C9 111.5(2) yes
C7 C8 C9 113.1(2) yes
N27 C9 C8 109.7(2) yes
N27 C9 C15 111.4(2) yes
C8 C9 C15 108.4(2) yes
C3 C10 C11 129.4(4) yes
N12 C13 N26 108.4(3) yes
N12 C13 C14 119.2(3) yes
N26 C13 C14 132.3(3) yes
C13 C14 C15 120.2(3) yes
C9 C15 C14 118.5(3) yes
C9 C15 C20 121.5(2) yes
C14 C15 C20 119.9(3) yes
C17 C16 C20 120.7(3) yes
O22 C17 C16 124.6(3) yes
O22 C17 C18 115.0(3) yes
C16 C17 C18 120.3(3) yes
C17 C18 C19 120.7(3) yes
C18 C19 C21 119.1(3) yes
C15 C20 C16 123.7(2) yes
C15 C20 C21 119.3(2) yes
C16 C20 C21 116.9(3) yes
N12 C21 C19 120.9(3) yes
N12 C21 C20 116.8(2) yes
C19 C21 C20 122.3(3) yes
O28 C29 N27 123.2(2) yes
O28 C29 C30 120.9(3) yes
N27 C29 C30 115.9(3) yes
N31 C30 C29 117.3(3) yes
N31 C30 C35 123.3(2) yes
C29 C30 C35 119.3(3) yes
N31 C32 C33 123.5(3) yes
C32 C33 C34 118.8(3) yes
C33 C34 C35 118.5(4) yes
C30 C35 C34 118.8(4) yes
C9 N27 H27 119.373 no
C29 N27 H27 119.365 no
N1 C2 H2A 109.001 no
N1 C2 H2B 109.011 no
C3 C2 H2A 109.008 no
C3 C2 H2B 109.007 no
H2A C2 H2B 107.788 no
C2 C3 H3 107.169 no
C4 C3 H3 107.169 no
C10 C3 H3 107.170 no
C3 C4 H4 110.408 no
C5 C4 H4 110.405 no
C7 C4 H4 110.413 no
C4 C5 H5A 110.122 no
C4 C5 H5B 110.124 no
C6 C5 H5A 110.121 no
C6 C5 H5B 110.124 no
H5A C5 H5B 108.437 no
N1 C6 H6A 109.329 no
N1 C6 H6B 109.327 no
C5 C6 H6A 109.326 no
C5 C6 H6B 109.329 no
H6A C6 H6B 107.969 no
C4 C7 H7A 110.099 no
C4 C7 H7B 110.101 no
C8 C7 H7A 110.105 no
C8 C7 H7B 110.103 no
H7A C7 H7B 108.427 no
N1 C8 H8 107.353 no
C7 C8 H8 107.346 no
C9 C8 H8 107.346 no
N27 C9 H9 109.113 no
C8 C9 H9 109.108 no
C15 C9 H9 109.110 no
C3 C10 H10 115.319 no
C11 C10 H10 115.323 no
C10 C11 H11A 119.999 no
C10 C11 H11B 120.006 no
H11A C11 H11B 119.994 no
C13 C14 H14 119.900 no
C15 C14 H14 119.909 no
C17 C16 H16 119.660 no
C20 C16 H16 119.655 no
C17 C18 H18 119.650 no
C19 C18 H18 119.657 no
C18 C19 H19 120.453 no
C21 C19 H19 120.462 no
O22 C23 H23A 109.474 no
O22 C23 H23B 109.473 no
O22 C23 H23C 109.475 no
H23A C23 H23B 109.470 no
H23A C23 H23C 109.470 no
H23B C23 H23C 109.465 no
N31 C32 H32 118.261 no
C33 C32 H32 118.249 no
C32 C33 H33 120.577 no
C34 C33 H33 120.591 no
C33 C34 H34 120.743 no
C35 C34 H34 120.749 no
C30 C35 H35 120.617 no
C34 C35 H35 120.623 no

loop_
_geom_bond_atom_site_label_1
_geom_bond_atom_site_label_2
_geom_bond_distance
_geom_bond_publ_flag
O22 C17 1.361(4) yes
O22 C23 1.435(4) yes
O28 C29 1.228(4) yes
N1 C2 1.464(4) yes
N1 C6 1.467(5) yes
N1 C8 1.473(4) yes
N12 N24 1.359(4) yes
N12 C13 1.346(4) yes
N12 C21 1.398(4) yes
N24 N25 1.305(4) yes
N25 N26 1.356(4) yes
N26 C13 1.340(4) yes
N27 C9 1.456(3) yes
N27 C29 1.322(4) yes
N31 C30 1.331(4) yes
N31 C32 1.328(3) yes
C2 C3 1.537(5) yes
C3 C4 1.536(5) yes
C3 C10 1.499(5) yes
C4 C5 1.524(5) yes
C4 C7 1.519(5) yes
C5 C6 1.524(4) yes
C7 C8 1.539(3) yes
C8 C9 1.526(5) yes
C9 C15 1.521(4) yes
C10 C11 1.274(8) yes
C13 C14 1.414(4) yes
C14 C15 1.350(4) yes
C15 C20 1.462(4) yes
C16 C17 1.376(4) yes
C16 C20 1.409(4) yes
C17 C18 1.396(4) yes
C18 C19 1.359(5) yes
C19 C21 1.390(4) yes
C20 C21 1.404(4) yes
C29 C30 1.505(3) yes
C30 C35 1.367(5) yes
C32 C33 1.369(5) yes
C33 C34 1.368(6) yes
C34 C35 1.380(4) yes
N27 H27 0.860 no
C2 H2A 0.970 no
C2 H2B 0.970 no
C3 H3 0.980 no
C4 H4 0.980 no
C5 H5A 0.970 no
C5 H5B 0.970 no
C6 H6A 0.970 no
C6 H6B 0.970 no
C7 H7A 0.970 no
C7 H7B 0.970 no
C8 H8 0.980 no
C9 H9 0.980 no
C10 H10 0.930 no
C11 H11A 0.930 no
C11 H11B 0.930 no
C14 H14 0.930 no
C16 H16 0.930 no
C18 H18 0.930 no
C19 H19 0.930 no
C23 H23A 0.960 no
C23 H23B 0.960 no
C23 H23C 0.960 no
C32 H32 0.930 no
C33 H33 0.930 no
C34 H34 0.930 no
C35 H35 0.930 no

loop_
_geom_contact_atom_site_label_1
_geom_contact_atom_site_label_2
_geom_contact_distance
_geom_contact_publ_flag
_geom_contact_site_symmetry_2
O22 C19 3.588(4) no .
O28 N31 3.539(3) no .
O28 C9 2.758(4) no .
O28 C15 2.952(4) no .
O28 C16 3.520(3) no .
O28 C20 3.412(3) no .
O28 C35 2.815(3) no .
N1 N27 2.858(4) no .
N1 C4 2.558(3) no .
N12 C15 2.750(4) no .
N24 C14 3.533(4) no .
N24 C19 2.928(4) no .
N25 C14 3.540(4) no .
N25 C21 3.479(4) no .
N26 C21 3.524(4) no .
N27 N31 2.698(3) no .
N27 C14 2.945(4) no .
N31 C34 2.763(5) no .
C2 C5 2.932(6) no .
C2 C7 2.719(4) no .
C2 C9 3.100(5) no .
C2 C11 3.054(5) no .
C3 C6 2.771(4) no .
C3 C8 3.004(4) no .
C4 C11 3.527(6) no .
C5 C8 2.745(6) no .
C6 C7 2.946(4) no .
C7 C10 3.144(5) no .
C7 C14 3.589(4) no .
C7 C15 2.955(5) no .
C7 C20 3.512(5) no .
C8 C14 3.018(5) no .
C8 C20 3.548(5) no .
C9 C16 3.050(4) no .
C13 C20 2.792(4) no .
C14 C21 2.826(4) no .
C14 C29 3.510(4) no .
C15 C29 3.023(3) no .
C16 C19 2.785(4) no .
C16 C23 2.818(4) no .
C17 C21 2.748(4) no .
C18 C20 2.800(4) no .
C30 C33 2.690(3) no .
C32 C35 2.687(5) no .
O22 N12 3.401(3) no 2_657
O22 N24 3.597(4) no 2_657
O22 C13 3.484(4) no 2_657
O22 C33 3.513(5) no 1_454
O22 C34 3.303(4) no 1_454
O28 C18 3.534(4) no 2_657
O28 C19 3.150(4) no 2_657
N1 N26 3.559(3) no 2_757
N1 C14 3.358(3) no 2_757
N12 O22 3.401(3) no 2_647
N24 O22 3.597(4) no 2_647
N24 C17 3.467(5) no 2_647
N24 C23 3.151(4) no 1_545
N25 C11 3.562(6) no 1_545
N25 C18 3.449(5) no 2_647
N25 C23 3.560(4) no 1_545
N26 N1 3.559(3) no 2_747
N26 N31 3.398(5) no 2_747
N26 C6 3.412(4) no 2_747
N31 N26 3.398(5) no 2_757
N31 C2 3.410(4) no 2_747
N31 C13 3.412(5) no 2_757
N31 C14 3.372(5) no 2_757
C2 N31 3.410(4) no 2_757
C6 N26 3.412(4) no 2_757
C6 C14 3.571(4) no 2_757
C11 N25 3.562(6) no 1_565
C13 O22 3.484(4) no 2_647
C13 N31 3.412(5) no 2_747
C14 N1 3.358(3) no 2_747
C14 N31 3.372(5) no 2_747
C14 C6 3.571(4) no 2_747
C17 N24 3.467(5) no 2_657
C18 O28 3.534(4) no 2_647
C18 N25 3.449(5) no 2_657
C19 O28 3.150(4) no 2_647
C21 C23 3.493(5) no 2_647
C23 N24 3.151(4) no 1_565
C23 N25 3.560(4) no 1_565
C23 C21 3.493(5) no 2_657
C33 O22 3.513(5) no 1_656
C34 O22 3.303(4) no 1_656
O22 H16 2.6286 no .
O22 H18 2.4697 no .
O28 H9 2.7309 no .
O28 H16 3.2528 no .
O28 H27 2.9975 no .
O28 H35 2.5321 no .
N1 H3 2.9544 no .
N1 H4 3.5376 no .
N1 H5A 3.1921 no .
N1 H5B 3.0141 no .
N1 H7A 3.2121 no .
N1 H7B 2.9744 no .
N1 H9 2.7041 no .
N1 H27 2.6305 no .
N12 H14 3.2163 no .
N12 H19 2.6113 no .
N24 H19 2.6469 no .
N26 H14 2.7850 no .
N27 H2B 3.4365 no .
N27 H8 2.6199 no .
N27 H14 2.7103 no .
N31 H27 2.3280 no .
N31 H33 3.2052 no .
N31 H35 3.2042 no .
C2 H4 3.3107 no .
C2 H5A 3.4095 no .
C2 H6A 3.2178 no .
C2 H6B 2.5191 no .
C2 H7B 2.8549 no .
C2 H8 3.2116 no .
C2 H9 2.8376 no .
C2 H10 3.4162 no .
C2 H11A 2.7522 no .
C3 H5A 2.7258 no .
C3 H5B 3.3212 no .
C3 H6B 2.9209 no .
C3 H7A 3.3218 no .
C3 H7B 2.5901 no .
C3 H11A 2.7125 no .
C3 H11B 3.3304 no .
C4 H2A 3.1930 no .
C4 H2B 2.9695 no .
C4 H6A 3.1938 no .
C4 H6B 3.0048 no .
C4 H8 2.9283 no .
C4 H10 2.7788 no .
C5 H2A 3.4260 no .
C5 H3 2.5153 no .
C5 H7A 2.7726 no .
C5 H7B 3.3141 no .
C5 H8 2.7844 no .
C6 H2A 2.6631 no .
C6 H2B 3.2127 no .
C6 H3 2.8320 no .
C6 H4 3.3219 no .
C6 H7A 3.4575 no .
C6 H8 2.4106 no .
C7 H2B 2.8480 no .
C7 H3 3.2956 no .
C7 H5A 3.3211 no .
C7 H5B 2.6255 no .
C7 H6A 3.4254 no .
C7 H9 2.7536 no .
C8 H2A 3.2296 no .
C8 H2B 2.5240 no .
C8 H4 3.3285 no .
C8 H5B 2.9140 no .
C8 H6A 2.6209 no .
C8 H6B 3.2106 no .
C8 H14 2.9419 no .
C8 H27 2.4888 no .
C9 H2B 2.7380 no .
C9 H7A 3.0193 no .
C9 H7B 2.5661 no .
C9 H14 2.5989 no .
C9 H16 2.7298 no .
C10 H2A 3.0659 no .
C10 H2B 2.6198 no .
C10 H4 2.5922 no .
C10 H7B 2.7928 no .
C11 H2A 3.4769 no .
C11 H2B 2.6518 no .
C11 H3 3.1152 no .
C11 H7B 3.0998 no .
C11 H23C 3.2803 no .
C14 H7A 3.3107 no .
C14 H8 2.6977 no .
C14 H9 3.2616 no .
C14 H27 3.3126 no .
C15 H7A 2.9750 no .
C15 H7B 2.8535 no .
C15 H8 2.6257 no .
C15 H16 2.7116 no .
C15 H27 3.0705 no .
C16 H7B 3.1601 no .
C16 H9 2.5872 no .
C16 H18 3.2391 no .
C16 H23A 2.7163 no .
C16 H23C 2.7945 no .
C17 H19 3.2371 no .
C17 H23A 2.6135 no .
C17 H23B 3.1879 no .
C17 H23C 2.6398 no .
C18 H16 3.2421 no .
C20 H7A 3.4958 no .
C20 H7B 3.0304 no .
C20 H9 2.6290 no .
C20 H14 3.2805 no .
C20 H19 3.2818 no .
C21 H16 3.2432 no .
C21 H18 3.2119 no .
C23 H16 2.5120 no .
C29 H9 2.6560 no .
C29 H14 3.3898 no .
C29 H35 2.6296 no .
C30 H27 2.4757 no .
C30 H32 3.1072 no .
C30 H34 3.2102 no .
C32 H27 3.5987 no .
C32 H34 3.2031 no .
C33 H35 3.2078 no .
C34 H32 3.1880 no .
C35 H33 3.2094 no .
H2A H3 2.1778 no .
H2A H6A 3.4879 no .
H2A H6B 2.4440 no .
H2A H9 3.5721 no .
H2A H11A 3.1554 no .
H2B H3 2.7672 no .
H2B H6B 3.4446 no .
H2B H7B 2.6847 no .
H2B H8 3.4593 no .
H2B H9 2.2030 no .
H2B H10 3.5324 no .
H2B H11A 2.1060 no .
H2B H11B 3.5590 no .
H2B H16 3.4731 no .
H3 H4 2.4473 no .
H3 H5A 2.4149 no .
H3 H5B 3.4512 no .
H3 H6B 2.6871 no .
H3 H7B 3.5263 no .
H3 H10 2.3252 no .
H3 H11A 3.4015 no .
H4 H5A 2.3410 no .
H4 H5B 2.4226 no .
H4 H7A 2.3164 no .
H4 H7B 2.4416 no .
H4 H10 2.5346 no .
H5A H6A 2.6103 no .
H5A H6B 2.1903 no .
H5B H6A 2.1930 no .
H5B H6B 2.7506 no .
H5B H7A 2.5758 no .
H5B H7B 3.5559 no .
H5B H8 2.6550 no .
H6A H8 2.3023 no .
H6A H27 3.4432 no .
H6B H8 3.3465 no .
H7A H8 2.1975 no .
H7A H9 3.3912 no .
H7A H14 3.5598 no .
H7B H8 2.7844 no .
H7B H9 2.4564 no .
H7B H10 3.3058 no .
H7B H11A 3.0825 no .
H7B H16 2.9886 no .
H8 H9 2.8355 no .
H8 H14 2.3939 no .
H8 H27 2.4763 no .
H9 H11A 3.3069 no .
H9 H14 3.5252 no .
H9 H16 2.0208 no .
H9 H27 2.6477 no .
H10 H11A 2.6972 no .
H10 H11B 2.1370 no .
H11A H16 3.2934 no .
H11A H23C 2.8536 no .
H11B H23C 3.1620 no .
H14 H27 2.8505 no .
H16 H23A 2.2638 no .
H16 H23B 3.4646 no .
H16 H23C 2.3546 no .
H18 H19 2.2908 no .
H32 H33 2.2824 no .
H33 H34 2.3163 no .
H34 H35 2.3291 no .
O22 H6A 3.1449 no 1_455
O22 H6B 3.1650 no 1_455
O22 H33 3.0114 no 1_454
O22 H34 2.5791 no 1_454
O28 H18 3.1770 no 2_657
O28 H19 2.4132 no 2_657
O28 H23B 2.7325 no 2_647
N1 H14 2.6437 no 2_757
N12 H23A 3.1087 no 2_647
N12 H32 3.5342 no 2_747
N24 H11A 2.8923 no 1_545
N24 H23A 2.8106 no 1_545
N24 H23B 3.2619 no 1_545
N24 H23C 2.8705 no 1_545
N25 H2B 2.7947 no 1_545
N25 H6A 3.5455 no 2_747
N25 H9 3.1917 no 1_545
N25 H11A 2.6450 no 1_545
N25 H16 3.2978 no 1_545
N25 H18 3.3868 no 2_647
N25 H23A 3.0412 no 1_545
N25 H23C 3.2256 no 1_545
N26 H2A 3.3726 no 1_545
N26 H2B 2.9582 no 1_545
N26 H6A 2.6500 no 2_747
N26 H8 3.4703 no 2_747
N26 H11A 3.3581 no 1_545
N26 H27 2.8369 no 2_747
N27 H2A 3.0718 no 2_747
N27 H14 3.3003 no 2_757
N31 H2A 2.5647 no 2_747
N31 H2B 3.5798 no 2_747
N31 H5B 3.5416 no 2_757
N31 H7A 3.0766 no 2_757
N31 H8 3.2538 no 2_757
N31 H14 3.2168 no 2_757
C2 H14 3.3013 no 2_757
C2 H27 3.5722 no 2_757
C4 H11B 3.1653 no 2_646
C5 H34 3.2051 no 1_554
C5 H35 3.1907 no 1_554
C6 H14 3.1738 no 2_757
C6 H34 3.4048 no 1_554
C7 H11B 2.9253 no 2_646
C7 H32 3.4500 no 2_747
C10 H32 3.4589 no 1_454
C10 H32 3.5312 no 2_757
C11 H4 3.3453 no 2_656
C11 H7A 3.3051 no 2_656
C11 H7B 3.5603 no 2_656
C11 H32 3.3721 no 1_454
C11 H32 3.2446 no 2_757
C11 H33 3.1464 no 1_454
C13 H6A 3.0811 no 2_747
C13 H6B 3.5636 no 2_747
C13 H27 3.3048 no 2_747
C13 H32 3.3360 no 2_747
C14 H6A 3.4042 no 2_747
C14 H6B 3.3290 no 2_747
C14 H27 3.2751 no 2_747
C14 H32 3.5818 no 2_747
C15 H23B 3.5972 no 2_647
C16 H33 3.3633 no 1_454
C17 H33 3.0770 no 1_454
C17 H34 3.1997 no 1_454
C18 H23A 3.4504 no 2_647
C18 H34 3.3873 no 1_454
C19 H10 3.4894 no 2_646
C19 H23A 2.9652 no 2_647
C20 H23A 3.1607 no 2_647
C20 H23B 3.4819 no 2_647
C21 H10 3.3856 no 2_646
C21 H23A 2.7578 no 2_647
C21 H23B 3.5921 no 2_647
C23 H33 3.1661 no 1_454
C23 H34 3.2886 no 1_454
C29 H2A 3.1110 no 2_747
C29 H19 3.5292 no 2_657
C29 H23B 3.5948 no 2_647
C30 H2A 2.7495 no 2_747
C30 H5B 3.4821 no 2_757
C32 H2A 3.0880 no 2_747
C32 H3 3.4087 no 2_747
C32 H5B 3.5422 no 2_757
C32 H7A 2.6701 no 2_757
C32 H11B 3.3053 no 1_656
C33 H3 3.2613 no 2_747
C33 H5B 3.5255 no 2_757
C33 H7A 3.3069 no 2_757
C33 H11B 3.2428 no 1_656
C33 H23C 3.2133 no 1_656
C34 H3 3.3226 no 2_747
C34 H5A 3.0490 no 1_556
C34 H5B 3.4637 no 2_757
C34 H23C 3.5804 no 1_656
C35 H2A 3.4621 no 2_747
C35 H3 3.5047 no 2_747
C35 H5A 2.9313 no 1_556
C35 H5B 3.4406 no 2_757
H2A N26 3.3726 no 1_565
H2A N27 3.0718 no 2_757
H2A N31 2.5647 no 2_757
H2A C29 3.1110 no 2_757
H2A C30 2.7495 no 2_757
H2A C32 3.0880 no 2_757
H2A C35 3.4621 no 2_757
H2A H14 2.9997 no 2_757
H2A H27 2.7516 no 2_757
H2A H32 3.4743 no 2_757
H2B N25 2.7947 no 1_565
H2B N26 2.9582 no 1_565
H2B N31 3.5798 no 2_757
H3 C32 3.4087 no 2_757
H3 C33 3.2613 no 2_757
H3 C34 3.3226 no 2_757
H3 C35 3.5047 no 2_757
H4 C11 3.3453 no 2_646
H4 H11B 2.5461 no 2_646
H5A C34 3.0490 no 1_554
H5A C35 2.9313 no 1_554
H5A H34 2.5364 no 1_554
H5A H35 2.2884 no 1_554
H5B N31 3.5416 no 2_747
H5B C30 3.4821 no 2_747
H5B C32 3.5422 no 2_747
H5B C33 3.5255 no 2_747
H5B C34 3.4637 no 2_747
H5B C35 3.4406 no 2_747
H5B H18 3.5104 no 1_655
H5B H34 3.3656 no 1_554
H5B H35 3.3581 no 1_554
H6A O22 3.1449 no 1_655
H6A N25 3.5455 no 2_757
H6A N26 2.6500 no 2_757
H6A C13 3.0811 no 2_757
H6A C14 3.4042 no 2_757
H6A H14 3.1898 no 2_757
H6A H18 2.9003 no 1_655
H6A H34 3.4089 no 1_554
H6B O22 3.1650 no 1_655
H6B C13 3.5636 no 2_757
H6B C14 3.3290 no 2_757
H6B H14 3.0378 no 2_757
H6B H23B 3.2374 no 1_655
H6B H34 3.0256 no 1_554
H7A N31 3.0766 no 2_747
H7A C11 3.3051 no 2_646
H7A C32 2.6701 no 2_747
H7A C33 3.3069 no 2_747
H7A H10 3.3341 no 2_646
H7A H11B 2.4443 no 2_646
H7A H32 2.4872 no 2_747
H7A H33 3.5561 no 2_747
H7B C11 3.5603 no 2_646
H7B H10 3.4505 no 2_646
H7B H11B 2.8651 no 2_646
H7B H33 3.5741 no 1_454
H8 N26 3.4703 no 2_757
H8 N31 3.2538 no 2_747
H9 N25 3.1917 no 1_565
H10 C19 3.4894 no 2_656
H10 C21 3.3856 no 2_656
H10 H7A 3.3341 no 2_656
H10 H7B 3.4505 no 2_656
H10 H32 3.0126 no 1_454
H11A N24 2.8923 no 1_565
H11A N25 2.6450 no 1_565
H11A N26 3.3581 no 1_565
H11A H32 3.1787 no 2_757
H11A H33 3.3891 no 1_454
H11B C4 3.1653 no 2_656
H11B C7 2.9253 no 2_656
H11B C32 3.3053 no 1_454
H11B C33 3.2428 no 1_454
H11B H4 2.5461 no 2_656
H11B H7A 2.4443 no 2_656
H11B H7B 2.8651 no 2_656
H11B H32 2.8902 no 1_454
H11B H32 3.5281 no 2_757
H11B H33 2.8005 no 1_454
H14 N1 2.6437 no 2_747
H14 N27 3.3003 no 2_747
H14 N31 3.2168 no 2_747
H14 C2 3.3013 no 2_747
H14 C6 3.1738 no 2_747
H14 H2A 2.9997 no 2_747
H14 H6A 3.1898 no 2_747
H14 H6B 3.0378 no 2_747
H14 H27 2.7105 no 2_747
H16 N25 3.2978 no 1_565
H16 H33 3.3978 no 1_454
H18 O28 3.1770 no 2_647
H18 N25 3.3868 no 2_657
H18 H5B 3.5104 no 1_455
H18 H6A 2.9003 no 1_455
H18 H34 3.0783 no 1_454
H18 H35 3.5079 no 2_647
H19 O28 2.4132 no 2_647
H19 C29 3.5292 no 2_647
H19 H23A 3.2956 no 2_647
H19 H23B 3.2947 no 1_545
H19 H35 3.3423 no 2_647
H23A N12 3.1087 no 2_657
H23A N24 2.8106 no 1_565
H23A N25 3.0412 no 1_565
H23A C18 3.4504 no 2_657
H23A C19 2.9652 no 2_657
H23A C20 3.1607 no 2_657
H23A C21 2.7578 no 2_657
H23A H19 3.2956 no 2_657
H23B O28 2.7325 no 2_657
H23B N24 3.2619 no 1_565
H23B C15 3.5972 no 2_657
H23B C20 3.4819 no 2_657
H23B C21 3.5921 no 2_657
H23B C29 3.5948 no 2_657
H23B H6B 3.2374 no 1_455
H23B H19 3.2947 no 1_565
H23B H34 3.3563 no 1_454
H23C N24 2.8705 no 1_565
H23C N25 3.2256 no 1_565
H23C C33 3.2133 no 1_454
H23C C34 3.5804 no 1_454
H23C H33 2.5168 no 1_454
H23C H34 3.2448 no 1_454
H27 N26 2.8369 no 2_757
H27 C2 3.5722 no 2_747
H27 C13 3.3048 no 2_757
H27 C14 3.2751 no 2_757
H27 H2A 2.7516 no 2_747
H27 H14 2.7105 no 2_757
H32 N12 3.5342 no 2_757
H32 C7 3.4500 no 2_757
H32 C10 3.4589 no 1_656
H32 C10 3.5312 no 2_747
H32 C11 3.3721 no 1_656
H32 C11 3.2446 no 2_747
H32 C13 3.3360 no 2_757
H32 C14 3.5818 no 2_757
H32 H2A 3.4743 no 2_747
H32 H7A 2.4872 no 2_757
H32 H10 3.0126 no 1_656
H32 H11A 3.1787 no 2_747
H32 H11B 2.8902 no 1_656
H32 H11B 3.5281 no 2_747
H33 O22 3.0114 no 1_656
H33 C11 3.1464 no 1_656
H33 C16 3.3633 no 1_656
H33 C17 3.0770 no 1_656
H33 C23 3.1661 no 1_656
H33 H7A 3.5561 no 2_757
H33 H7B 3.5741 no 1_656
H33 H11A 3.3891 no 1_656
H33 H11B 2.8005 no 1_656
H33 H16 3.3978 no 1_656
H33 H23C 2.5168 no 1_656
H34 O22 2.5791 no 1_656
H34 C5 3.2051 no 1_556
H34 C6 3.4048 no 1_556
H34 C17 3.1997 no 1_656
H34 C18 3.3873 no 1_656
H34 C23 3.2886 no 1_656
H34 H5A 2.5364 no 1_556
H34 H5B 3.3656 no 1_556
H34 H6A 3.4089 no 1_556
H34 H6B 3.0256 no 1_556
H34 H18 3.0783 no 1_656
H34 H23B 3.3563 no 1_656
H34 H23C 3.2448 no 1_656
H35 C5 3.1907 no 1_556
H35 H5A 2.2884 no 1_556
H35 H5B 3.3581 no 1_556
H35 H18 3.5079 no 2_657
H35 H19 3.3423 no 2_657

loop_
_geom_hbond_atom_site_label_D
_geom_hbond_atom_site_label_H
_geom_hbond_atom_site_label_A
_geom_hbond_distance_DA
_geom_hbond_distance_DH
_geom_hbond_distance_HA
_geom_hbond_angle_DHA
_geom_hbond_publ_flag
N27 H27 N1 2.858(4) 0.860 2.630 96.5 no
N27 H27 N31 2.698(3) 0.860 2.328 106.3 no

loop_
_geom_torsion_atom_site_label_1
_geom_torsion_atom_site_label_2
_geom_torsion_atom_site_label_3
_geom_torsion_atom_site_label_4
_geom_torsion
_geom_torsion_publ_flag
C23 O22 C17 C16 2.5(4) no
C23 O22 C17 C18 -178.7(2) no
C2 N1 C6 C5 -67.0(3) no
C6 N1 C2 C3 47.8(3) no
C2 N1 C8 C7 45.9(3) no
C2 N1 C8 C9 -80.3(3) no
C8 N1 C2 C3 -68.8(3) no
C6 N1 C8 C7 -71.6(2) no
C6 N1 C8 C9 162.19(17) no
C8 N1 C6 C5 51.1(3) no
N24 N12 C13 N26 0.5(3) no
N24 N12 C13 C14 178.0(3) no
C13 N12 N24 N25 0.0(3) no
N24 N12 C21 C19 3.5(5) no
N24 N12 C21 C20 -178.7(3) no
C21 N12 N24 N25 -177.5(3) no
C13 N12 C21 C19 -173.7(3) no
C13 N12 C21 C20 4.1(4) no
C21 N12 C13 N26 178.0(3) no
C21 N12 C13 C14 -4.4(5) no
N12 N24 N25 N26 -0.5(4) no
N24 N25 N26 C13 0.8(4) no
N25 N26 C13 N12 -0.7(4) no
N25 N26 C13 C14 -177.8(3) no
C9 N27 C29 O28 4.2(4) no
C9 N27 C29 C30 -178.14(19) no
C29 N27 C9 C8 176.3(2) no
C29 N27 C9 C15 -63.7(3) no
C30 N31 C32 C33 -0.9(4) no
C32 N31 C30 C29 -174.6(2) no
C32 N31 C30 C35 2.0(4) no
N1 C2 C3 C4 17.3(4) no
N1 C2 C3 C10 142.3(3) no
C2 C3 C4 C5 -68.9(3) no
C2 C3 C4 C7 49.2(3) no
C2 C3 C10 C11 -6.4(6) no
C4 C3 C10 C11 115.8(4) no
C10 C3 C4 C5 161.9(3) no
C10 C3 C4 C7 -80.0(4) no
C3 C4 C5 C6 51.5(4) no
C3 C4 C7 C8 -70.7(3) no
C5 C4 C7 C8 46.6(3) no
C7 C4 C5 C6 -66.2(3) no
C4 C5 C6 N1 14.9(4) no
C4 C7 C8 N1 19.7(3) no
C4 C7 C8 C9 145.1(2) no
N1 C8 C9 N27 -55.7(2) no
N1 C8 C9 C15 -177.50(15) no
C7 C8 C9 N27 179.87(19) no
C7 C8 C9 C15 58.0(3) no
N27 C9 C15 C14 -54.9(4) no
N27 C9 C15 C20 128.4(2) no
C8 C9 C15 C14 65.9(3) no
C8 C9 C15 C20 -110.9(3) no
N12 C13 C14 C15 -0.2(5) no
N26 C13 C14 C15 176.7(3) no
C13 C14 C15 C9 -172.3(3) no
C13 C14 C15 C20 4.6(5) no
C9 C15 C20 C16 -11.8(4) no
C9 C15 C20 C21 172.0(2) no
C14 C15 C20 C16 171.5(3) no
C14 C15 C20 C21 -4.7(4) no
C17 C16 C20 C15 -176.2(3) no
C17 C16 C20 C21 0.1(4) no
C20 C16 C17 O22 177.1(3) no
C20 C16 C17 C18 -1.7(4) no
O22 C17 C18 C19 -177.4(3) no
C16 C17 C18 C19 1.4(5) no
C17 C18 C19 C21 0.4(5) no
C18 C19 C21 N12 175.7(3) no
C18 C19 C21 C20 -2.0(5) no
C15 C20 C21 N12 0.5(4) no
C15 C20 C21 C19 178.2(3) no
C16 C20 C21 N12 -176.0(2) no
C16 C20 C21 C19 1.8(4) no
O28 C29 C30 N31 -173.7(2) no
O28 C29 C30 C35 9.6(4) no
N27 C29 C30 N31 8.5(3) no
N27 C29 C30 C35 -168.2(2) no
N31 C30 C35 C34 -1.5(5) no
C29 C30 C35 C34 175.0(2) no
N31 C32 C33 C34 -0.6(5) no
C32 C33 C34 C35 1.1(5) no
C33 C34 C35 C30 -0.0(6) no
